data_7159101
loop_
_publ_author_name
'Biswas, Subir'
'Barman, Dipankar'
'Gogoi, Gautam'
'Hoque, Nazimul'
'Devi, Arpita'
'Purkayastha, Siddhartha K.'
'Guha, Ankur Kanti'
'Nath, Jayanta K.'
'Bania, Kusum K.'

_publ_section_title
;
 Heterogeneous iron catalyst for C(1)-H functionalization of 2-naphthols
 with primary aromatic alcohols.
;
_journal_issue 8
_journal_name_full 'Organic &amp; biomolecular chemistry'
_journal_page_first 1657
_journal_page_last 1661
_journal_paper_doi 10.1039/d3ob00004d
_journal_volume 21
_journal_year 2023
_chemical_formula_moiety 'C18 H15 Br O2'
_chemical_formula_sum 'C18 H15 Br O2'
_chemical_formula_weight 343.20
_space_group_crystal_system monoclinic
_space_group_IT_number 14
_space_group_name_Hall '-P 2ybc'
_space_group_name_H-M_alt 'P 1 21/c 1'
_atom_sites_solution_hydrogens geom
_atom_sites_solution_primary direct
_atom_sites_solution_secondary difmap
_audit_creation_method SHELXL-97
_audit_update_record
;
2022-11-05 deposited with the CCDC.	2023-01-19 downloaded from the CCDC.
;
_cell_angle_alpha 90.00
_cell_angle_beta 119.690(11)
_cell_angle_gamma 90.00
_cell_formula_units_Z 4
_cell_length_a 15.974(7)
_cell_length_b 5.729(3)
_cell_length_c 18.827(11)
_cell_measurement_reflns_used 3884
_cell_measurement_temperature 296(2)
_cell_measurement_theta_max 17.95
_cell_measurement_theta_min 2.75
_cell_volume 1496.8(14)
_computing_cell_refinement 'Bruker SAINT'
_computing_data_collection 'Bruker APEX2'
_computing_data_reduction 'Bruker SAINT'
_computing_molecular_graphics 'Bruker SHELXTL'
_computing_publication_material 'Bruker SHELXTL'
_computing_structure_refinement 'SHELXL-2014 (Sheldrick 2014)'
_computing_structure_solution 'SHELXS-97 (Sheldrick, 2008)'
_diffrn_ambient_temperature 296(2)
_diffrn_measured_fraction_theta_full 0.993
_diffrn_measured_fraction_theta_max 0.993
_diffrn_measurement_device_type 'Bruker APEX-II CCD'
_diffrn_measurement_method '\f and \w scans'
_diffrn_radiation_monochromator graphite
_diffrn_radiation_source 'fine-focus sealed tube'
_diffrn_radiation_type MoK\a
_diffrn_radiation_wavelength 0.71073
_diffrn_reflns_av_R_equivalents 0.1932
_diffrn_reflns_av_sigmaI/netI 0.0898
_diffrn_reflns_limit_h_max 21
_diffrn_reflns_limit_h_min -21
_diffrn_reflns_limit_k_max 7
_diffrn_reflns_limit_k_min -7
_diffrn_reflns_limit_l_max 25
_diffrn_reflns_limit_l_min -25
_diffrn_reflns_number 60131
_diffrn_reflns_theta_full 29.05
_diffrn_reflns_theta_max 29.05
_diffrn_reflns_theta_min 1.47
_exptl_absorpt_coefficient_mu 2.748
_exptl_absorpt_correction_T_max 0.7457
_exptl_absorpt_correction_T_min 0.4231
_exptl_absorpt_correction_type multi-scan
_exptl_absorpt_process_details 'SADABS-2014/2 (Bruker,2014/2)'
_exptl_crystal_colour yellow
_exptl_crystal_density_diffrn 1.523
_exptl_crystal_density_method 'not measured'
_exptl_crystal_description needle
_exptl_crystal_F_000 696
_exptl_crystal_size_max 0.31
_exptl_crystal_size_mid 0.21
_exptl_crystal_size_min 0.20
_refine_diff_density_max 0.361
_refine_diff_density_min -0.667
_refine_diff_density_rms 0.096
_refine_ls_extinction_method none
_refine_ls_goodness_of_fit_ref 1.014
_refine_ls_hydrogen_treatment constr
_refine_ls_matrix_type full
_refine_ls_number_parameters 192
_refine_ls_number_reflns 3960
_refine_ls_number_restraints 0
_refine_ls_restrained_S_all 1.014
_refine_ls_R_factor_all 0.1547
_refine_ls_R_factor_gt 0.0600
_refine_ls_shift/su_max 0.000
_refine_ls_shift/su_mean 0.000
_refine_ls_structure_factor_coef Fsqd
_refine_ls_weighting_details 'calc w=1/[\s^2^(Fo^2^)+(0.0900P)^2^+0.5266P] where P=(Fo^2^+2Fc^2^)/3'
_refine_ls_weighting_scheme calc
_refine_ls_wR_factor_gt 0.1467
_refine_ls_wR_factor_ref 0.1955
_reflns_number_gt 1847
_reflns_number_total 3960
_reflns_threshold_expression >2sigma(I)
_cod_data_source_file d3ob00004d2.cif
_cod_data_source_block rs22_a
_cod_depositor_comments 'Adding full bibliography for 7159099--7159102.cif.'
_cod_original_cell_volume 1496.8(13)
_cod_database_code 7159101

loop_
_symmetry_equiv_pos_as_xyz
'x, y, z'
'-x, y+1/2, -z+1/2'
'-x, -y, -z'
'x, -y-1/2, z-1/2'

loop_
_atom_site_label
_atom_site_type_symbol
_atom_site_fract_x
_atom_site_fract_y
_atom_site_fract_z
_atom_site_U_iso_or_equiv
_atom_site_adp_type
_atom_site_occupancy
_atom_site_symmetry_multiplicity
_atom_site_calc_flag
_atom_site_refinement_flags
_atom_site_disorder_assembly
_atom_site_disorder_group
Br1 Br 0.67323(4) 0.36746(11) 0.49727(3) 0.0706(3) Uani 1 1 d . . .
O1 O 0.0596(3) 0.8917(7) 0.4333(2) 0.0675(10) Uani 1 1 d . . .
O2 O 0.1623(3) 0.7674(8) 0.0979(2) 0.0740(11) Uani 1 1 d . . .
H2 H 0.1685 0.9076 0.0930 0.111 Uiso 1 1 calc R . .
C5 C 0.1968(3) 0.9633(8) 0.2954(3) 0.0426(10) Uani 1 1 d . . .
C13 C 0.4206(3) 0.4860(8) 0.2793(3) 0.0423(10) Uani 1 1 d . . .
C14 C 0.5075(3) 0.3902(8) 0.3403(3) 0.0479(11) Uani 1 1 d . . .
H14 H 0.5322 0.2561 0.3297 0.057 Uiso 1 1 calc R . .
C2 C 0.0999(4) 0.9079(9) 0.3826(3) 0.0511(12) Uani 1 1 d . . .
C15 C 0.5560(4) 0.4946(8) 0.4157(3) 0.0487(11) Uani 1 1 d . . .
C18 C 0.3806(3) 0.6893(8) 0.2951(3) 0.0429(11) Uani 1 1 d . . .
C12 C 0.3702(4) 0.3856(8) 0.1995(3) 0.0516(12) Uani 1 1 d . . .
H12 H 0.3948 0.2536 0.1874 0.062 Uiso 1 1 calc R . .
C6 C 0.1371(4) 0.7753(9) 0.2822(3) 0.0552(13) Uani 1 1 d . . .
H6 H 0.1291 0.6648 0.2432 0.066 Uiso 1 1 calc R . .
C9 C 0.2925(3) 0.7861(9) 0.2334(3) 0.0471(11) Uani 1 1 d . . .
C3 C 0.1574(4) 1.1000(9) 0.3962(3) 0.0535(13) Uani 1 1 d . . .
H3 H 0.1640 1.2116 0.4346 0.064 Uiso 1 1 calc R . .
C4 C 0.2049(4) 1.1262(8) 0.3531(3) 0.0518(12) Uani 1 1 d . . .
H4 H 0.2437 1.2567 0.3626 0.062 Uiso 1 1 calc R . .
C7 C 0.0887(4) 0.7464(10) 0.3253(3) 0.0553(13) Uani 1 1 d . . .
H7 H 0.0488 0.6180 0.3154 0.066 Uiso 1 1 calc R . .
C11 C 0.2875(4) 0.4816(10) 0.1417(3) 0.0552(13) Uani 1 1 d . . .
H11 H 0.2562 0.4163 0.0896 0.066 Uiso 1 1 calc R . .
C16 C 0.5185(4) 0.6938(9) 0.4329(3) 0.0561(13) Uani 1 1 d . . .
H16 H 0.5514 0.7624 0.4844 0.067 Uiso 1 1 calc R . .
C8 C 0.2497(4) 1.0001(9) 0.2485(3) 0.0542(12) Uani 1 1 d . . .
H8A H 0.2054 1.0695 0.1961 0.065 Uiso 1 1 calc R . .
H8B H 0.3011 1.1118 0.2782 0.065 Uiso 1 1 calc R . .
C10 C 0.2473(4) 0.6783(9) 0.1581(3) 0.0552(13) Uani 1 1 d . . .
C17 C 0.4341(4) 0.7869(9) 0.3744(3) 0.0550(13) Uani 1 1 d . . .
H17 H 0.4104 0.9198 0.3869 0.066 Uiso 1 1 calc R . .
C1 C -0.0183(4) 0.7380(14) 0.4090(4) 0.087(2) Uani 1 1 d . . .
H1A H -0.0689 0.7799 0.3554 0.131 Uiso 1 1 calc R . .
H1B H -0.0419 0.7477 0.4470 0.131 Uiso 1 1 calc R . .
H1C H 0.0024 0.5813 0.4081 0.131 Uiso 1 1 calc R . .

loop_
_atom_site_aniso_label
_atom_site_aniso_U_11
_atom_site_aniso_U_22
_atom_site_aniso_U_33
_atom_site_aniso_U_23
_atom_site_aniso_U_13
_atom_site_aniso_U_12
Br1 0.0588(4) 0.0876(5) 0.0574(4) 0.0064(3) 0.0227(3) 0.0178(3)
O1 0.056(2) 0.100(3) 0.056(2) -0.006(2) 0.0353(19) -0.016(2)
O2 0.055(2) 0.101(3) 0.060(2) 0.015(2) 0.024(2) 0.019(2)
C5 0.034(2) 0.047(3) 0.047(3) 0.008(2) 0.020(2) 0.007(2)
C13 0.048(3) 0.044(3) 0.047(3) 0.002(2) 0.033(2) -0.003(2)
C14 0.048(3) 0.046(3) 0.062(3) 0.000(2) 0.036(3) 0.001(2)
C2 0.045(3) 0.067(3) 0.046(3) 0.006(2) 0.026(2) 0.006(2)
C15 0.055(3) 0.051(3) 0.046(3) 0.004(2) 0.030(2) 0.001(2)
C18 0.048(3) 0.049(3) 0.043(3) 0.001(2) 0.032(2) -0.004(2)
C12 0.061(3) 0.054(3) 0.053(3) -0.007(2) 0.038(3) -0.006(2)
C6 0.064(3) 0.053(3) 0.057(3) -0.006(2) 0.037(3) -0.006(3)
C9 0.046(3) 0.060(3) 0.048(3) 0.005(2) 0.032(2) 0.003(2)
C3 0.061(3) 0.055(3) 0.053(3) -0.005(2) 0.034(3) -0.002(2)
C4 0.050(3) 0.050(3) 0.056(3) 0.005(2) 0.027(2) -0.003(2)
C7 0.054(3) 0.056(3) 0.062(3) -0.004(3) 0.034(3) -0.011(3)
C11 0.051(3) 0.073(3) 0.043(3) -0.004(3) 0.024(2) -0.009(3)
C16 0.063(3) 0.060(3) 0.047(3) -0.004(2) 0.029(3) 0.002(3)
C8 0.054(3) 0.060(3) 0.057(3) 0.011(3) 0.033(3) 0.008(3)
C10 0.051(3) 0.074(4) 0.052(3) 0.011(3) 0.033(3) 0.006(3)
C17 0.061(3) 0.057(3) 0.057(3) -0.001(2) 0.037(3) 0.007(3)
C1 0.066(4) 0.134(6) 0.072(4) -0.007(4) 0.042(3) -0.032(4)

loop_
_atom_type_symbol
_atom_type_description
_atom_type_scat_dispersion_real
_atom_type_scat_dispersion_imag
_atom_type_scat_source
C C 0.0033 0.0016 'International Tables Vol C Tables 4.2.6.8 and 6.1.1.4'
H H 0.0000 0.0000 'International Tables Vol C Tables 4.2.6.8 and 6.1.1.4'
Br Br -0.2901 2.4595 'International Tables Vol C Tables 4.2.6.8 and 6.1.1.4'
O O 0.0106 0.0060 'International Tables Vol C Tables 4.2.6.8 and 6.1.1.4'

loop_
_geom_angle_atom_site_label_1
_geom_angle_atom_site_label_2
_geom_angle_atom_site_label_3
_geom_angle
_geom_angle_site_symmetry_1
_geom_angle_site_symmetry_3
_geom_angle_publ_flag
C2 O1 C1 117.1(4) . . ?
C10 O2 H2 109.5 . . ?
C6 C5 C4 117.1(4) . . ?
C6 C5 C8 122.9(4) . . ?
C4 C5 C8 120.1(4) . . ?
C14 C13 C12 121.1(4) . . ?
C14 C13 C18 120.8(4) . . ?
C12 C13 C18 118.0(4) . . ?
C15 C14 C13 119.9(4) . . ?
C15 C14 H14 120.0 . . ?
C13 C14 H14 120.0 . . ?
C7 C2 C3 120.3(5) . . ?
C7 C2 O1 124.9(5) . . ?
C3 C2 O1 114.7(4) . . ?
C14 C15 C16 120.5(5) . . ?
C14 C15 Br1 119.9(4) . . ?
C16 C15 Br1 119.5(4) . . ?
C17 C18 C9 122.9(4) . . ?
C17 C18 C13 116.2(4) . . ?
C9 C18 C13 120.8(4) . . ?
C11 C12 C13 120.2(5) . . ?
C11 C12 H12 119.9 . . ?
C13 C12 H12 119.9 . . ?
C5 C6 C7 121.8(5) . . ?
C5 C6 H6 119.1 . . ?
C7 C6 H6 119.1 . . ?
C10 C9 C18 118.0(5) . . ?
C10 C9 C8 120.4(5) . . ?
C18 C9 C8 121.6(4) . . ?
C4 C3 C2 119.6(5) . . ?
C4 C3 H3 120.2 . . ?
C2 C3 H3 120.2 . . ?
C3 C4 C5 121.8(5) . . ?
C3 C4 H4 119.1 . . ?
C5 C4 H4 119.1 . . ?
C2 C7 C6 119.4(5) . . ?
C2 C7 H7 120.3 . . ?
C6 C7 H7 120.3 . . ?
C12 C11 C10 121.5(5) . . ?
C12 C11 H11 119.2 . . ?
C10 C11 H11 119.2 . . ?
C17 C16 C15 119.9(5) . . ?
C17 C16 H16 120.0 . . ?
C15 C16 H16 120.0 . . ?
C9 C8 C5 115.9(4) . . ?
C9 C8 H8A 108.3 . . ?
C5 C8 H8A 108.3 . . ?
C9 C8 H8B 108.3 . . ?
C5 C8 H8B 108.3 . . ?
H8A C8 H8B 107.4 . . ?
O2 C10 C9 119.1(5) . . ?
O2 C10 C11 119.5(5) . . ?
C9 C10 C11 121.5(5) . . ?
C16 C17 C18 122.5(5) . . ?
C16 C17 H17 118.7 . . ?
C18 C17 H17 118.7 . . ?
O1 C1 H1A 109.5 . . ?
O1 C1 H1B 109.5 . . ?
H1A C1 H1B 109.5 . . ?
O1 C1 H1C 109.5 . . ?
H1A C1 H1C 109.5 . . ?
H1B C1 H1C 109.5 . . ?

loop_
_geom_bond_atom_site_label_1
_geom_bond_atom_site_label_2
_geom_bond_distance
_geom_bond_site_symmetry_2
_geom_bond_publ_flag
Br1 C15 1.884(5) . ?
O1 C2 1.392(6) . ?
O1 C1 1.404(7) . ?
O2 C10 1.365(6) . ?
O2 H2 0.8200 . ?
C5 C6 1.377(7) . ?
C5 C4 1.388(7) . ?
C5 C8 1.510(6) . ?
C13 C14 1.403(6) . ?
C13 C12 1.429(6) . ?
C13 C18 1.429(6) . ?
C14 C15 1.372(7) . ?
C14 H14 0.9300 . ?
C2 C7 1.363(7) . ?
C2 C3 1.374(7) . ?
C15 C16 1.399(7) . ?
C18 C17 1.417(7) . ?
C18 C9 1.420(7) . ?
C12 C11 1.345(7) . ?
C12 H12 0.9300 . ?
C6 C7 1.380(7) . ?
C6 H6 0.9300 . ?
C9 C10 1.378(7) . ?
C9 C8 1.498(7) . ?
C3 C4 1.367(7) . ?
C3 H3 0.9300 . ?
C4 H4 0.9300 . ?
C7 H7 0.9300 . ?
C11 C10 1.406(7) . ?
C11 H11 0.9300 . ?
C16 C17 1.359(7) . ?
C16 H16 0.9300 . ?
C8 H8A 0.9700 . ?
C8 H8B 0.9700 . ?
C17 H17 0.9300 . ?
C1 H1A 0.9600 . ?
C1 H1B 0.9600 . ?
C1 H1C 0.9600 . ?

loop_
_geom_torsion_atom_site_label_1
_geom_torsion_atom_site_label_2
_geom_torsion_atom_site_label_3
_geom_torsion_atom_site_label_4
_geom_torsion
_geom_torsion_site_symmetry_1
_geom_torsion_site_symmetry_2
_geom_torsion_site_symmetry_3
_geom_torsion_site_symmetry_4
_geom_torsion_publ_flag
C12 C13 C14 C15 177.8(4) . . . . ?
C18 C13 C14 C15 -1.2(7) . . . . ?
C1 O1 C2 C7 -19.0(8) . . . . ?
C1 O1 C2 C3 163.7(5) . . . . ?
C13 C14 C15 C16 1.3(7) . . . . ?
C13 C14 C15 Br1 -179.5(3) . . . . ?
C14 C13 C18 C17 0.7(6) . . . . ?
C12 C13 C18 C17 -178.4(4) . . . . ?
C14 C13 C18 C9 -179.9(4) . . . . ?
C12 C13 C18 C9 1.1(6) . . . . ?
C14 C13 C12 C11 -179.4(4) . . . . ?
C18 C13 C12 C11 -0.3(7) . . . . ?
C4 C5 C6 C7 -1.2(7) . . . . ?
C8 C5 C6 C7 -179.4(5) . . . . ?
C17 C18 C9 C10 179.2(4) . . . . ?
C13 C18 C9 C10 -0.2(7) . . . . ?
C17 C18 C9 C8 -0.2(7) . . . . ?
C13 C18 C9 C8 -179.6(4) . . . . ?
C7 C2 C3 C4 -1.2(8) . . . . ?
O1 C2 C3 C4 176.3(4) . . . . ?
C2 C3 C4 C5 0.0(7) . . . . ?
C6 C5 C4 C3 1.2(7) . . . . ?
C8 C5 C4 C3 179.4(5) . . . . ?
C3 C2 C7 C6 1.2(8) . . . . ?
O1 C2 C7 C6 -176.1(5) . . . . ?
C5 C6 C7 C2 0.1(8) . . . . ?
C13 C12 C11 C10 -1.3(7) . . . . ?
C14 C15 C16 C17 -0.8(8) . . . . ?
Br1 C15 C16 C17 179.9(4) . . . . ?
C10 C9 C8 C5 101.7(5) . . . . ?
C18 C9 C8 C5 -78.9(6) . . . . ?
C6 C5 C8 C9 -40.9(6) . . . . ?
C4 C5 C8 C9 141.0(5) . . . . ?
C18 C9 C10 O2 179.7(4) . . . . ?
C8 C9 C10 O2 -0.9(7) . . . . ?
C18 C9 C10 C11 -1.4(7) . . . . ?
C8 C9 C10 C11 178.0(5) . . . . ?
C12 C11 C10 O2 -178.9(5) . . . . ?
C12 C11 C10 C9 2.2(8) . . . . ?
C15 C16 C17 C18 0.3(8) . . . . ?
C9 C18 C17 C16 -179.7(5) . . . . ?
C13 C18 C17 C16 -0.2(7) . . . . ?
